data_2108198
loop_
_publ_author_name
'Budesinsky, Milos'
'Cisarova, Ivana'
'Borremans, Frans'
'Martins, Jose C.'
'Pauwels, Ewald'

_publ_section_title
;
 Solid-state structure of cyclic dipeptides: an X-ray and computational
 study of <i>cis-</i> and <i>trans</i>-diketopiperazines of
 <i>N</i>-methyl-phenylalanine with the thia-pipecolic acids and
 thia-prolines
;
_journal_issue 6
_journal_name_full 'Acta Crystallographica Section B'
_journal_page_first 1179
_journal_page_last 1193
_journal_paper_doi 10.1107/S2052520617014731
_journal_volume 73
_journal_year 2017
_chemical_absolute_configuration syn
_chemical_compound_source 'synthesized by the authors'
_chemical_formula_moiety 'C15 H18 N2 O2 S'
_chemical_formula_sum 'C15 H18 N2 O2 S'
_chemical_formula_weight 290.37
_chemical_name_systematic
; 
 ? 
;
_space_group_IT_number 4
_symmetry_cell_setting monoclinic
_symmetry_space_group_name_Hall 'P 2yb'
_symmetry_space_group_name_H-M 'P 1 21 1'
_atom_sites_solution_hydrogens geom
_atom_sites_solution_primary direct
_atom_sites_solution_secondary difmap
_audit_creation_method SHELXL-97
_cell_angle_alpha 90.00
_cell_angle_beta 97.8246(15)
_cell_angle_gamma 90.00
_cell_formula_units_Z 4
_cell_length_a 9.8928(2)
_cell_length_b 9.0312(2)
_cell_length_c 16.4470(5)
_cell_measurement_reflns_used 16855
_cell_measurement_temperature 150(2)
_cell_measurement_theta_max 27.5
_cell_measurement_theta_min 1
_cell_volume 1455.76(6)
_computing_cell_refinement 'COLLECT and DENZO'
_computing_data_collection 'COLLECT (Hooft, 1998) and DENZO (Otwinowski & Minor, 1997)'
_computing_data_reduction 'COLLECT and DENZO'
_computing_structure_refinement 'SHELXL-2014/7 (Sheldrick, 2014)'
_computing_structure_solution 'SIR92 (Altomare et al., 1994)'
_diffrn_ambient_temperature 150(2)
_diffrn_detector_area_resol_mean 9.091
_diffrn_measured_fraction_theta_full 0.995
_diffrn_measured_fraction_theta_max 0.995
_diffrn_measurement_device_type 'Nonius KappaCCD area detector'
_diffrn_measurement_method '\f and \w scans to fill the Ewald sphere'
_diffrn_radiation_monochromator graphite
_diffrn_radiation_source 'fine-focus sealed tube'
_diffrn_radiation_type MoK\a
_diffrn_radiation_wavelength 0.71070
_diffrn_reflns_av_R_equivalents 0.0450
_diffrn_reflns_av_sigmaI/netI 0.0448
_diffrn_reflns_limit_h_max 12
_diffrn_reflns_limit_h_min -12
_diffrn_reflns_limit_k_max 11
_diffrn_reflns_limit_k_min -11
_diffrn_reflns_limit_l_max 21
_diffrn_reflns_limit_l_min -21
_diffrn_reflns_number 23095
_diffrn_reflns_theta_full 27.50
_diffrn_reflns_theta_max 27.50
_diffrn_reflns_theta_min 3.20
_diffrn_standards_number 0
_exptl_absorpt_coefficient_mu 0.225
_exptl_absorpt_correction_type none
_exptl_crystal_colour colourless
_exptl_crystal_density_diffrn 1.325
_exptl_crystal_density_method 'not measured'
_exptl_crystal_description bar
_exptl_crystal_F_000 616
_exptl_crystal_size_max 0.5
_exptl_crystal_size_mid 0.15
_exptl_crystal_size_min 0.1
_refine_diff_density_max 0.215
_refine_diff_density_min -0.221
_refine_diff_density_rms 0.043
_refine_ls_abs_structure_details 'Flack H D (1983), Acta Cryst. A39, 876-881'
_refine_ls_abs_structure_Flack -0.06(5)
_refine_ls_extinction_method none
_refine_ls_goodness_of_fit_ref 1.034
_refine_ls_hydrogen_treatment constr
_refine_ls_matrix_type full
_refine_ls_number_parameters 363
_refine_ls_number_reflns 6621
_refine_ls_number_restraints 1
_refine_ls_restrained_S_all 1.034
_refine_ls_R_factor_all 0.0510
_refine_ls_R_factor_gt 0.0390
_refine_ls_shift/su_max 0.001
_refine_ls_shift/su_mean 0.000
_refine_ls_structure_factor_coef Fsqd
_refine_ls_weighting_details 'calc w=1/[\s^2^(Fo^2^)+(0.0316P)^2^+0.3753P] where P=(Fo^2^+2Fc^2^)/3'
_refine_ls_weighting_scheme calc
_refine_ls_wR_factor_gt 0.0778
_refine_ls_wR_factor_ref 0.0824
_reflns_number_gt 5781
_reflns_number_total 6621
_reflns_threshold_expression I>2\s(I)
_cod_data_source_file dk5056sup1.cif
_cod_data_source_block 6b
_cod_original_sg_symbol_H-M 'P 21'
_cod_database_code 2108198

loop_
_symmetry_equiv_pos_as_xyz
'x, y, z'
'-x, y+1/2, -z'

loop_
_atom_site_label
_atom_site_type_symbol
_atom_site_fract_x
_atom_site_fract_y
_atom_site_fract_z
_atom_site_U_iso_or_equiv
_atom_site_adp_type
_atom_site_occupancy
_atom_site_symmetry_multiplicity
_atom_site_calc_flag
_atom_site_refinement_flags
N1 N 0.26974(15) 0.09585(17) 0.37766(9) 0.0226(3) Uani 1 1 d .
C2 C 0.36775(19) 0.04534(19) 0.33489(11) 0.0231(4) Uani 1 1 d .
O2 O 0.34415(14) -0.03944(14) 0.27615(8) 0.0323(3) Uani 1 1 d .
C3 C 0.51233(19) 0.0982(2) 0.35878(12) 0.0248(4) Uani 1 1 d .
H3 H 0.5720 0.0112 0.3610 0.030 Uiso 1 1 calc R
N4 N 0.53693(14) 0.17062(17) 0.43830(9) 0.0237(3) Uani 1 1 d .
C4 C 0.67909(19) 0.1838(3) 0.47573(13) 0.0359(5) Uani 1 1 d .
H4A H 0.7204 0.2671 0.4525 0.054 Uiso 1 1 calc R
H4B H 0.7276 0.0951 0.4655 0.054 Uiso 1 1 calc R
H4C H 0.6827 0.1979 0.5338 0.054 Uiso 1 1 calc R
C5 C 0.44075(19) 0.24650(19) 0.47023(11) 0.0236(4) Uani 1 1 d .
O5 O 0.46557(13) 0.33206(15) 0.52862(8) 0.0319(3) Uani 1 1 d .
C6 C 0.29172(18) 0.21877(19) 0.43574(11) 0.0222(4) Uani 1 1 d .
H6 H 0.2552 0.3090 0.4079 0.027 Uiso 1 1 calc R
C7 C 0.21595(18) 0.1919(2) 0.50931(12) 0.0302(4) Uani 1 1 d .
H7A H 0.2340 0.2737 0.5474 0.036 Uiso 1 1 calc R
H7B H 0.2513 0.1026 0.5373 0.036 Uiso 1 1 calc R
S8 S 0.03443(5) 0.17300(7) 0.48181(3) 0.03746(13) Uani 1 1 d .
C9 C 0.0414(2) 0.0221(2) 0.41060(13) 0.0341(5) Uani 1 1 d .
H9A H 0.0791 -0.0646 0.4402 0.041 Uiso 1 1 calc R
H9B H -0.0504 -0.0018 0.3853 0.041 Uiso 1 1 calc R
C10 C 0.12734(19) 0.0608(2) 0.34480(12) 0.0303(4) Uani 1 1 d .
H10A H 0.1264 -0.0218 0.3070 0.036 Uiso 1 1 calc R
H10B H 0.0872 0.1453 0.3141 0.036 Uiso 1 1 calc R
C11 C 0.54995(19) 0.2002(2) 0.28941(12) 0.0281(4) Uani 1 1 d .
H11A H 0.6460 0.2251 0.3008 0.034 Uiso 1 1 calc R
H11B H 0.5360 0.1462 0.2380 0.034 Uiso 1 1 calc R
C12 C 0.46810(18) 0.3411(2) 0.27977(11) 0.0258(4) Uani 1 1 d .
C13 C 0.5105(2) 0.4683(2) 0.32414(12) 0.0290(4) Uani 1 1 d .
H13 H 0.5908 0.4660 0.3609 0.035 Uiso 1 1 calc R
C14 C 0.4355(2) 0.5978(2) 0.31452(13) 0.0319(4) Uani 1 1 d .
H14 H 0.4660 0.6818 0.3442 0.038 Uiso 1 1 calc R
C15 C 0.3155(2) 0.6026(2) 0.26090(13) 0.0328(5) Uani 1 1 d .
H15 H 0.2649 0.6896 0.2544 0.039 Uiso 1 1 calc R
C16 C 0.2707(2) 0.4774(2) 0.21691(14) 0.0354(5) Uani 1 1 d .
H16 H 0.1891 0.4797 0.1814 0.042 Uiso 1 1 calc R
C17 C 0.34728(19) 0.3483(2) 0.22556(12) 0.0298(4) Uani 1 1 d .
H17 H 0.3175 0.2654 0.1947 0.036 Uiso 1 1 calc R
N21 N 0.79215(15) 0.66563(17) 0.22461(9) 0.0244(3) Uani 1 1 d .
C22 C 0.73000(18) 0.7944(2) 0.23921(11) 0.0229(4) Uani 1 1 d .
O22 O 0.76346(13) 0.87162(14) 0.29992(8) 0.0300(3) Uani 1 1 d .
C23 C 0.61717(17) 0.8489(2) 0.17468(10) 0.0225(4) Uani 1 1 d .
H23 H 0.5458 0.8911 0.2035 0.027 Uiso 1 1 calc R
N24 N 0.55451(16) 0.73322(16) 0.12097(9) 0.0253(3) Uani 1 1 d .
C24 C 0.4176(2) 0.7611(2) 0.07789(14) 0.0361(5) Uani 1 1 d .
H24A H 0.4244 0.8041 0.0252 0.054 Uiso 1 1 calc R
H24B H 0.3703 0.8280 0.1095 0.054 Uiso 1 1 calc R
H24C H 0.3683 0.6694 0.0706 0.054 Uiso 1 1 calc R
C25 C 0.6247(2) 0.6169(2) 0.09895(12) 0.0305(4) Uani 1 1 d .
O25 O 0.57947(18) 0.53368(18) 0.04268(10) 0.0502(4) Uani 1 1 d .
C26 C 0.76157(19) 0.5811(2) 0.14838(11) 0.0250(4) Uani 1 1 d .
H26 H 0.8334 0.6001 0.1142 0.030 Uiso 1 1 calc R
C27 C 0.7582(2) 0.4150(2) 0.16631(13) 0.0292(4) Uani 1 1 d .
H27A H 0.7385 0.3623 0.1147 0.035 Uiso 1 1 calc R
H27B H 0.6841 0.3954 0.1979 0.035 Uiso 1 1 calc R
S28 S 0.91319(6) 0.34311(6) 0.22139(3) 0.03858(14) Uani 1 1 d .
C29 C 0.9283(2) 0.4728(2) 0.30545(13) 0.0379(5) Uani 1 1 d .
H29A H 0.8550 0.4558 0.3380 0.046 Uiso 1 1 calc R
H29B H 1.0141 0.4563 0.3404 0.046 Uiso 1 1 calc R
C210 C 0.9224(2) 0.6310(2) 0.27577(13) 0.0318(5) Uani 1 1 d .
H21A H 0.9345 0.6969 0.3228 0.038 Uiso 1 1 calc R
H21B H 0.9968 0.6484 0.2442 0.038 Uiso 1 1 calc R
C211 C 0.67422(19) 0.9770(2) 0.12559(12) 0.0257(4) Uani 1 1 d .
H21C H 0.6033 1.0106 0.0830 0.031 Uiso 1 1 calc R
H21D H 0.6992 1.0596 0.1623 0.031 Uiso 1 1 calc R
C212 C 0.7969(2) 0.9300(2) 0.08679(12) 0.0271(4) Uani 1 1 d .
C213 C 0.7833(2) 0.8635(2) 0.00970(12) 0.0344(5) Uani 1 1 d .
H213 H 0.6976 0.8564 -0.0213 0.041 Uiso 1 1 calc R
C214 C 0.8968(3) 0.8079(3) -0.02118(14) 0.0482(6) Uani 1 1 d .
H214 H 0.8865 0.7609 -0.0720 0.058 Uiso 1 1 calc R
C215 C 1.0254(3) 0.8222(3) 0.02349(15) 0.0580(7) Uani 1 1 d .
H215 H 1.1014 0.7853 0.0026 0.070 Uiso 1 1 calc R
C216 C 1.0402(2) 0.8911(3) 0.09866(15) 0.0495(7) Uani 1 1 d .
H216 H 1.1265 0.9015 0.1285 0.059 Uiso 1 1 calc R
C217 C 0.9277(2) 0.9447(2) 0.12983(13) 0.0359(5) Uani 1 1 d .
H217 H 0.9390 0.9916 0.1806 0.043 Uiso 1 1 calc R

loop_
_atom_site_aniso_label
_atom_site_aniso_U_11
_atom_site_aniso_U_22
_atom_site_aniso_U_33
_atom_site_aniso_U_23
_atom_site_aniso_U_13
_atom_site_aniso_U_12
N1 0.0204(7) 0.0213(7) 0.0257(8) -0.0042(6) 0.0012(6) 0.0002(6)
C2 0.0299(10) 0.0158(8) 0.0240(9) 0.0024(7) 0.0053(8) 0.0038(7)
O2 0.0402(8) 0.0252(7) 0.0327(7) -0.0085(6) 0.0095(6) -0.0007(6)
C3 0.0262(9) 0.0177(8) 0.0318(10) 0.0018(8) 0.0083(8) 0.0035(8)
N4 0.0182(7) 0.0239(7) 0.0286(8) 0.0003(7) 0.0018(6) 0.0015(7)
C4 0.0207(9) 0.0415(11) 0.0450(12) 0.0040(11) 0.0020(9) 0.0004(9)
C5 0.0258(9) 0.0193(9) 0.0254(9) 0.0015(8) 0.0030(8) -0.0004(7)
O5 0.0317(7) 0.0316(7) 0.0311(7) -0.0095(6) -0.0002(6) -0.0041(6)
C6 0.0227(9) 0.0195(9) 0.0240(9) -0.0013(7) 0.0017(7) 0.0024(7)
C7 0.0244(9) 0.0397(11) 0.0261(9) -0.0048(9) 0.0022(8) -0.0019(9)
S8 0.0222(2) 0.0525(3) 0.0387(3) -0.0081(3) 0.0078(2) 0.0000(2)
C9 0.0221(10) 0.0367(11) 0.0426(12) -0.0015(10) 0.0013(9) -0.0052(9)
C10 0.0245(10) 0.0338(11) 0.0307(11) -0.0057(9) -0.0037(8) 0.0006(8)
C11 0.0289(10) 0.0236(9) 0.0343(11) 0.0012(8) 0.0128(8) 0.0002(8)
C12 0.0299(10) 0.0225(8) 0.0274(9) 0.0029(8) 0.0125(8) -0.0021(8)
C13 0.0288(10) 0.0257(10) 0.0317(10) 0.0000(8) 0.0016(8) -0.0031(8)
C14 0.0385(12) 0.0217(9) 0.0369(11) -0.0035(9) 0.0096(9) -0.0029(9)
C15 0.0366(11) 0.0221(9) 0.0408(12) 0.0027(9) 0.0089(9) 0.0054(9)
C16 0.0317(11) 0.0312(11) 0.0413(12) 0.0012(9) -0.0024(9) 0.0014(9)
C17 0.0365(11) 0.0218(9) 0.0305(10) -0.0038(9) 0.0026(8) -0.0045(9)
N21 0.0256(8) 0.0240(8) 0.0227(8) 0.0000(7) -0.0002(6) 0.0044(7)
C22 0.0228(9) 0.0235(9) 0.0232(10) 0.0006(7) 0.0057(8) -0.0017(7)
O22 0.0350(7) 0.0298(7) 0.0249(7) -0.0064(6) 0.0030(6) 0.0010(6)
C23 0.0231(9) 0.0220(8) 0.0226(9) -0.0037(8) 0.0035(7) 0.0023(8)
N24 0.0229(8) 0.0252(8) 0.0264(8) -0.0012(7) -0.0013(6) 0.0000(6)
C24 0.0279(11) 0.0348(11) 0.0421(12) 0.0054(10) -0.0085(9) -0.0006(9)
C25 0.0362(11) 0.0246(10) 0.0287(10) -0.0016(8) -0.0026(9) 0.0011(9)
O25 0.0594(11) 0.0387(9) 0.0449(9) -0.0166(8) -0.0198(8) 0.0107(8)
C26 0.0297(10) 0.0223(9) 0.0231(9) -0.0028(7) 0.0041(8) 0.0024(8)
C27 0.0301(11) 0.0236(9) 0.0342(11) -0.0016(8) 0.0060(9) 0.0033(8)
S28 0.0402(3) 0.0279(3) 0.0460(3) 0.0018(2) -0.0001(2) 0.0122(2)
C29 0.0387(12) 0.0391(12) 0.0336(11) 0.0036(10) -0.0036(9) 0.0105(10)
C210 0.0294(10) 0.0343(11) 0.0294(10) -0.0006(9) -0.0047(8) 0.0036(8)
C211 0.0264(10) 0.0218(9) 0.0288(10) 0.0016(8) 0.0034(8) 0.0024(8)
C212 0.0279(10) 0.0257(10) 0.0280(10) 0.0063(8) 0.0049(8) 0.0018(8)
C213 0.0359(11) 0.0400(12) 0.0277(10) 0.0076(9) 0.0060(9) 0.0054(10)
C214 0.0573(15) 0.0616(16) 0.0282(11) 0.0072(11) 0.0152(11) 0.0189(12)
C215 0.0452(14) 0.087(2) 0.0476(15) 0.0161(14) 0.0260(12) 0.0241(14)
C216 0.0277(12) 0.0770(18) 0.0451(14) 0.0129(13) 0.0094(10) 0.0060(11)
C217 0.0317(11) 0.0435(12) 0.0333(11) 0.0048(10) 0.0066(9) -0.0028(9)

loop_
_atom_type_symbol
_atom_type_description
_atom_type_scat_dispersion_real
_atom_type_scat_dispersion_imag
_atom_type_scat_source
C C 0.0033 0.0016 'International Tables Vol C Tables 4.2.6.8 and 6.1.1.4'
H H 0.0000 0.0000 'International Tables Vol C Tables 4.2.6.8 and 6.1.1.4'
N N 0.0061 0.0033 'International Tables Vol C Tables 4.2.6.8 and 6.1.1.4'
O O 0.0106 0.0060 'International Tables Vol C Tables 4.2.6.8 and 6.1.1.4'
S S 0.1246 0.1234 'International Tables Vol C Tables 4.2.6.8 and 6.1.1.4'

loop_
_geom_angle_atom_site_label_1
_geom_angle_atom_site_label_2
_geom_angle_atom_site_label_3
_geom_angle
C2 N1 C6 122.88(15)
C2 N1 C10 117.02(15)
C6 N1 C10 116.93(14)
O2 C2 N1 123.08(17)
O2 C2 C3 118.27(16)
N1 C2 C3 118.64(15)
N4 C3 C2 114.44(15)
N4 C3 C11 111.56(15)
C2 C3 C11 108.08(15)
N4 C3 H3 107.5
C2 C3 H3 107.5
C11 C3 H3 107.5
C5 N4 C3 122.92(14)
C5 N4 C4 119.24(16)
C3 N4 C4 116.72(15)
N4 C4 H4A 109.5
N4 C4 H4B 109.5
H4A C4 H4B 109.5
N4 C4 H4C 109.5
H4A C4 H4C 109.5
H4B C4 H4C 109.5
O5 C5 N4 123.45(17)
O5 C5 C6 118.22(16)
N4 C5 C6 118.23(15)
N1 C6 C5 114.69(14)
N1 C6 C7 110.59(15)
C5 C6 C7 106.56(14)
N1 C6 H6 108.3
C5 C6 H6 108.3
C7 C6 H6 108.3
C6 C7 S8 113.37(13)
C6 C7 H7A 108.9
S8 C7 H7A 108.9
C6 C7 H7B 108.9
S8 C7 H7B 108.9
H7A C7 H7B 107.7
C7 S8 C9 96.30(9)
C10 C9 S8 111.52(14)
C10 C9 H9A 109.3
S8 C9 H9A 109.3
C10 C9 H9B 109.3
S8 C9 H9B 109.3
H9A C9 H9B 108.0
N1 C10 C9 113.06(16)
N1 C10 H10A 109.0
C9 C10 H10A 109.0
N1 C10 H10B 109.0
C9 C10 H10B 109.0
H10A C10 H10B 107.8
C12 C11 C3 113.59(15)
C12 C11 H11A 108.8
C3 C11 H11A 108.8
C12 C11 H11B 108.8
C3 C11 H11B 108.8
H11A C11 H11B 107.7
C17 C12 C13 117.87(18)
C17 C12 C11 120.65(18)
C13 C12 C11 121.48(17)
C14 C13 C12 121.23(18)
C14 C13 H13 119.4
C12 C13 H13 119.4
C15 C14 C13 120.08(19)
C15 C14 H14 120.0
C13 C14 H14 120.0
C14 C15 C16 119.70(19)
C14 C15 H15 120.2
C16 C15 H15 120.2
C15 C16 C17 120.14(18)
C15 C16 H16 119.9
C17 C16 H16 119.9
C16 C17 C12 120.96(18)
C16 C17 H17 119.5
C12 C17 H17 119.5
C22 N21 C26 123.69(15)
C22 N21 C210 117.69(15)
C26 N21 C210 116.17(15)
O22 C22 N21 123.71(16)
O22 C22 C23 118.54(16)
N21 C22 C23 117.69(15)
N24 C23 C22 113.92(15)
N24 C23 C211 111.94(14)
C22 C23 C211 108.65(15)
N24 C23 H23 107.3
C22 C23 H23 107.3
C211 C23 H23 107.3
C25 N24 C23 122.44(15)
C25 N24 C24 119.01(16)
C23 N24 C24 117.49(15)
N24 C24 H24A 109.5
N24 C24 H24B 109.5
H24A C24 H24B 109.5
N24 C24 H24C 109.5
H24A C24 H24C 109.5
H24B C24 H24C 109.5
O25 C25 N24 122.42(18)
O25 C25 C26 118.71(17)
N24 C25 C26 118.77(16)
N21 C26 C25 114.41(15)
N21 C26 C27 110.71(15)
C25 C26 C27 105.71(15)
N21 C26 H26 108.6
C25 C26 H26 108.6
C27 C26 H26 108.6
C26 C27 S28 114.37(14)
C26 C27 H27A 108.7
S28 C27 H27A 108.7
C26 C27 H27B 108.7
S28 C27 H27B 108.7
H27A C27 H27B 107.6
C27 S28 C29 97.35(9)
C210 C29 S28 111.83(15)
C210 C29 H29A 109.3
S28 C29 H29A 109.3
C210 C29 H29B 109.3
S28 C29 H29B 109.3
H29A C29 H29B 107.9
N21 C210 C29 112.23(17)
N21 C210 H21A 109.2
C29 C210 H21A 109.2
N21 C210 H21B 109.2
C29 C210 H21B 109.2
H21A C210 H21B 107.9
C212 C211 C23 112.29(15)
C212 C211 H21C 109.1
C23 C211 H21C 109.1
C212 C211 H21D 109.1
C23 C211 H21D 109.1
H21C C211 H21D 107.9
C213 C212 C217 118.12(19)
C213 C212 C211 121.54(17)
C217 C212 C211 120.24(18)
C214 C213 C212 120.4(2)
C214 C213 H213 119.8
C212 C213 H213 119.8
C215 C214 C213 120.2(2)
C215 C214 H214 119.9
C213 C214 H214 119.9
C216 C215 C214 119.8(2)
C216 C215 H215 120.1
C214 C215 H215 120.1
C215 C216 C217 120.1(2)
C215 C216 H216 120.0
C217 C216 H216 120.0
C216 C217 C212 121.3(2)
C216 C217 H217 119.3
C212 C217 H217 119.3

loop_
_geom_bond_atom_site_label_1
_geom_bond_atom_site_label_2
_geom_bond_distance
N1 C2 1.352(2)
N1 C6 1.461(2)
N1 C10 1.473(2)
C2 O2 1.230(2)
C2 C3 1.508(3)
C3 N4 1.453(2)
C3 C11 1.551(3)
C3 H3 0.9800
N4 C5 1.337(2)
N4 C4 1.461(2)
C4 H4A 0.9600
C4 H4B 0.9600
C4 H4C 0.9600
C5 O5 1.231(2)
C5 C6 1.527(2)
C6 C7 1.527(3)
C6 H6 0.9800
C7 S8 1.7992(18)
C7 H7A 0.9700
C7 H7B 0.9700
S8 C9 1.804(2)
C9 C10 1.506(3)
C9 H9A 0.9700
C9 H9B 0.9700
C10 H10A 0.9700
C10 H10B 0.9700
C11 C12 1.505(3)
C11 H11A 0.9700
C11 H11B 0.9700
C12 C17 1.392(3)
C12 C13 1.395(3)
C13 C14 1.382(3)
C13 H13 0.9300
C14 C15 1.380(3)
C14 H14 0.9300
C15 C16 1.382(3)
C15 H15 0.9300
C16 C17 1.387(3)
C16 H16 0.9300
C17 H17 0.9300
N21 C22 1.352(2)
N21 C26 1.464(2)
N21 C210 1.473(2)
C22 O22 1.226(2)
C22 C23 1.514(2)
C23 N24 1.452(2)
C23 C211 1.560(3)
C23 H23 0.9800
N24 C25 1.336(2)
N24 C24 1.462(2)
C24 H24A 0.9600
C24 H24B 0.9600
C24 H24C 0.9600
C25 O25 1.228(2)
C25 C26 1.517(3)
C26 C27 1.530(3)
C26 H26 0.9800
C27 S28 1.793(2)
C27 H27A 0.9700
C27 H27B 0.9700
S28 C29 1.803(2)
C29 C210 1.508(3)
C29 H29A 0.9700
C29 H29B 0.9700
C210 H21A 0.9700
C210 H21B 0.9700
C211 C212 1.507(3)
C211 H21C 0.9700
C211 H21D 0.9700
C212 C213 1.393(3)
C212 C217 1.394(3)
C213 C214 1.388(3)
C213 H213 0.9300
C214 C215 1.385(4)
C214 H214 0.9300
C215 C216 1.374(4)
C215 H215 0.9300
C216 C217 1.376(3)
C216 H216 0.9300
C217 H217 0.9300

loop_
_geom_hbond_atom_site_label_D
_geom_hbond_atom_site_label_H
_geom_hbond_atom_site_label_A
_geom_hbond_distance_DH
_geom_hbond_distance_HA
_geom_hbond_distance_DA
_geom_hbond_angle_DHA
_geom_hbond_site_symmetry_A
C3 H3 O22 0.98 2.59 3.457(2) 147.5 1_545
C3 H3 O5 0.98 2.50 3.024(2) 113.5 2_646
C9 H9B O22 0.97 2.44 3.370(2) 159.9 1_445
C10 H10B S28 0.97 2.79 3.733(2) 165.5 1_455
C15 H15 O2 0.93 2.58 3.252(2) 129.6 1_565
C211 H21C O25 0.97 2.56 3.511(2) 165.7 2_655
C23 H23 O2 0.98 2.54 3.511(2) 171.1 1_565
C24 H24A O25 0.96 2.35 3.164(3) 141.8 2_655
C14 H14 O5 0.93 2.51 3.377(2) 155.6 2_656

_cod_database_fobs_code 2108198
